data_4111615
loop_
_publ_author_name
'Kyosuke Itoh'
'Hideki Hayashi'
'Hideki Furutachi'
'Takahiro Matsumoto'
'Shigenori Nagatomo'
'Takehiko Tosha'
'Shoichi Terada'
'Shuhei Fujinami'
'Masatatsu Suzuki'
'Teizo Kitagawa'

_publ_contact_author_address
;
Department of Chemistry, Faculty of Science, Kanazawa University, Kakuma-
machi, Kanazawa 920-1192, Japan
;
_publ_contact_author_email ' suzuki@cacheibm.s.kanazawa-u.ac.jp '
_publ_contact_author_fax ' +81-76-264-5742 '
_publ_contact_author_name ' Prof M. Suzuki'
_publ_contact_author_phone ' +81-76-264-5701 '
_publ_section_title
;
 Synthesis and Reactivity of a
 (\m-1,1-Hydroperoxo)(\m-hydroxo)dicopper(II) Complex: Ligand
 Hydroxylation by a Bridging Hydroperoxo Ligand
;
_journal_name_full 'Journal of the American Chemical Society'
_journal_page_first 5212
_journal_page_last 5223
_journal_paper_doi 10.1021/ja047437h
_journal_volume 127
_journal_year 2005
_chemical_formula_moiety 'C66H68Cu2N14O3, 2(C24H20B), 5(C3H6O), 3(H2O)'
_chemical_formula_sum 'C129 H144 B2 Cu2 N14 O11'
_chemical_formula_weight 2215.36
_space_group_IT_number 2
_symmetry_cell_setting triclinic
_symmetry_Int_Tables_number 2
_symmetry_space_group_name_Hall '-P 1'
_symmetry_space_group_name_H-M 'P -1'
_cell_angle_alpha 104.038(7)
_cell_angle_beta 101.808(7)
_cell_angle_gamma 105.329(8)
_cell_formula_units_Z 1
_cell_length_a 14.023(5)
_cell_length_b 15.810(6)
_cell_length_c 17.194(7)
_cell_measurement_reflns_used 11615
_cell_measurement_temperature 123.2
_cell_measurement_theta_max 27.5
_cell_measurement_theta_min 3.0
_cell_volume 3416(2)
_computing_cell_refinement CRYSTALCLEAR
_computing_data_collection CRYSTALCLEAR
_computing_data_reduction 'teXsan Ver. 1.11'
_computing_publication_material 'teXsan Ver. 1.11'
_computing_structure_refinement 'teXsan Ver. 1.10'
_computing_structure_solution SIR92
_diffrn_detector_area_resol_mean 14.62
_diffrn_measured_fraction_theta_full 0.9722
_diffrn_measured_fraction_theta_max 0.9722
_diffrn_measurement_device_type 'Rigaku/MSC Mercury CCD'
_diffrn_measurement_method \w
_diffrn_radiation_type 'Mo K\a'
_diffrn_radiation_wavelength 0.7107
_diffrn_reflns_av_R_equivalents 0.052
_diffrn_reflns_limit_h_max 17
_diffrn_reflns_limit_h_min -17
_diffrn_reflns_limit_k_max 20
_diffrn_reflns_limit_k_min -20
_diffrn_reflns_limit_l_max 22
_diffrn_reflns_limit_l_min -22
_diffrn_reflns_number 23656
_diffrn_reflns_theta_full 27.48
_diffrn_reflns_theta_max 27.48
_exptl_absorpt_coefficient_mu 0.368
_exptl_absorpt_correction_T_max 0.982
_exptl_absorpt_correction_T_min 0.798
_exptl_absorpt_correction_type multi-scan
_exptl_absorpt_process_details '(Jacobson, 1998)'
_exptl_crystal_colour Brown
_exptl_crystal_density_diffrn 1.077
_exptl_crystal_description Plate
_exptl_crystal_F_000 1172.00
_exptl_crystal_size_max 0.25
_exptl_crystal_size_mid 0.18
_exptl_crystal_size_min 0.05
_refine_diff_density_max 1.19
_refine_diff_density_min -0.62
_refine_ls_extinction_method none
_refine_ls_goodness_of_fit_ref 1.890
_refine_ls_hydrogen_treatment noref
_refine_ls_number_parameters 717
_refine_ls_number_reflns 8116
_refine_ls_R_factor_gt 0.0883
_refine_ls_shift/su_max 0.0038
_refine_ls_structure_factor_coef F
_refine_ls_weighting_details 'w = 1/[\s^2^(Fo) + 0.00240|Fo|^2^]'
_refine_ls_weighting_scheme calc
_refine_ls_wR_factor_ref 0.1331
_reflns_number_gt 8116
_reflns_number_total 15229
_reflns_threshold_expression F^2^>3.0\s(F^2^)
_cod_data_source_file ja047437hsi20041021_071339_3.cif
_cod_data_source_block '_II'
_cod_original_sg_symbol_H-M 'P -1 '
_cod_original_formula_sum 'C129 H144 B2 Cu2 N14 O11 '
_cod_database_code 4111615

loop_
_symmetry_equiv_pos_as_xyz
x,y,z
-x,-y,-z

loop_
_atom_site_label
_atom_site_type_symbol
_atom_site_fract_x
_atom_site_fract_y
_atom_site_fract_z
_atom_site_U_iso_or_equiv
_atom_site_adp_type
_atom_site_occupancy
_atom_site_calc_flag
_atom_site_refinement_flags
Cu1 Cu 0.89097(6) 0.44509(5) 0.99829(5) 0.0268(2) Uani 1.00 d .
O1 O 1.0314(3) 0.4427(3) 1.0156(3) 0.033(1) Uani 1.00 d .
O2 O 1.0568(7) 0.3617(6) 1.0195(6) 0.036(3) Uani 0.50 d P
N1 N 0.8801(4) 0.4701(3) 1.1427(3) 0.029(1) Uani 1.00 d .
N2 N 0.7614(4) 0.4769(3) 0.9901(3) 0.029(1) Uani 1.00 d .
N3 N 0.6542(4) 0.5559(4) 0.9789(4) 0.030(2) Uani 1.00 d .
N4 N 0.8380(4) 0.3175(3) 1.0048(3) 0.027(1) Uani 1.00 d .
N5 N 0.7746(4) 0.1713(3) 0.9927(4) 0.029(1) Uani 1.00 d .
N6 N 0.9213(4) 0.6730(4) 1.1324(4) 0.033(2) Uani 1.00 d .
N7 N 0.8474(5) 0.7499(4) 1.2107(4) 0.039(2) Uani 1.00 d .
C1 C 0.7686(5) 0.4551(4) 1.1293(4) 0.033(2) Uani 1.00 d .
C2 C 0.7281(5) 0.4910(4) 1.0617(4) 0.029(2) Uani 1.00 d .
C3 C 0.6620(5) 0.5397(4) 1.0546(5) 0.033(2) Uani 1.00 d .
C4 C 0.7165(5) 0.5178(4) 0.9417(4) 0.031(2) Uani 1.00 d .
C5 C 0.5839(5) 0.6000(5) 0.9439(5) 0.040(2) Uani 1.00 d .
C6 C 0.7329(5) 0.5232(5) 0.8627(5) 0.039(2) Uani 1.00 d .
C7 C 0.7554(6) 0.6070(5) 0.8442(5) 0.046(2) Uani 1.00 d .
C8 C 0.7738(8) 0.6141(7) 0.7712(7) 0.069(3) Uani 1.00 d .
C9 C 0.770(1) 0.5343(9) 0.7118(7) 0.093(5) Uani 1.00 d .
C10 C 0.748(1) 0.4478(8) 0.7286(7) 0.088(4) Uani 1.00 d .
C11 C 0.7298(7) 0.4434(6) 0.8035(5) 0.055(3) Uani 1.00 d .
C12 C 0.9095(6) 0.3919(5) 1.1580(5) 0.038(2) Uani 1.00 d .
C13 C 0.8553(5) 0.3076(4) 1.0823(5) 0.033(2) Uani 1.00 d .
C14 C 0.8149(5) 0.2162(4) 1.0752(5) 0.034(2) Uani 1.00 d .
C15 C 0.7889(5) 0.2339(4) 0.9500(4) 0.027(2) Uani 1.00 d .
C16 C 0.7283(6) 0.0693(4) 0.9575(5) 0.041(2) Uani 1.00 d .
C17 C 0.7588(5) 0.2136(4) 0.8598(4) 0.029(2) Uani 1.00 d .
C18 C 0.8277(5) 0.2586(5) 0.8224(4) 0.035(2) Uani 1.00 d .
C19 C 0.8024(6) 0.2418(6) 0.7367(5) 0.047(2) Uani 1.00 d .
C20 C 0.7055(6) 0.1798(5) 0.6869(5) 0.049(2) Uani 1.00 d .
C21 C 0.6369(6) 0.1372(5) 0.7240(5) 0.047(2) Uani 1.00 d .
C22 C 0.6636(5) 0.1524(5) 0.8095(5) 0.037(2) Uani 1.00 d .
C23 C 0.9461(5) 0.5573(4) 1.2062(4) 0.033(2) Uani 1.00 d .
C24 C 0.9141(5) 0.6385(4) 1.1976(5) 0.035(2) Uani 1.00 d .
C25 C 0.8696(5) 0.6855(5) 1.2460(5) 0.037(2) Uani 1.00 d .
C26 C 0.8798(5) 0.7396(4) 1.1417(5) 0.036(2) Uani 1.00 d .
C27 C 0.7998(8) 0.8179(6) 1.2450(6) 0.065(3) Uani 1.00 d .
C28 C 0.8716(5) 0.7916(4) 1.0813(5) 0.039(2) Uani 1.00 d .
C29 C 0.9519(6) 0.8154(6) 1.0468(8) 0.072(3) Uani 1.00 d .
C30 C 0.9427(7) 0.8579(7) 0.9844(8) 0.075(4) Uani 1.00 d .
C31 C 0.8572(7) 0.8775(6) 0.9583(6) 0.058(3) Uani 1.00 d .
C32 C 0.7755(6) 0.8556(5) 0.9922(5) 0.043(2) Uani 1.00 d .
C33 C 0.7825(5) 0.8131(5) 1.0534(5) 0.037(2) Uani 1.00 d .
B1 B 0.6613(6) 0.0614(5) 0.2397(5) 0.028(2) Uani 1.00 d .
C34 C 0.6659(5) 0.0473(4) 0.3310(4) 0.034(2) Uani 1.00 d .
C35 C 0.6033(6) 0.0709(5) 0.3799(5) 0.041(2) Uani 1.00 d .
C36 C 0.6037(7) 0.0512(6) 0.4544(5) 0.057(3) Uani 1.00 d .
C37 C 0.6695(9) 0.0060(6) 0.4835(5) 0.067(3) Uani 1.00 d .
C38 C 0.7290(9) -0.0189(6) 0.4377(5) 0.071(3) Uani 1.00 d .
C39 C 0.7320(8) 0.0036(6) 0.3649(5) 0.055(3) Uani 1.00 d .
C40 C 0.7797(5) 0.0982(4) 0.2358(4) 0.031(2) Uani 1.00 d .
C41 C 0.8506(6) 0.1825(5) 0.2894(5) 0.045(2) Uani 1.00 d .
C42 C 0.9522(6) 0.2147(6) 0.2867(6) 0.065(3) Uani 1.00 d .
C43 C 0.9901(6) 0.1597(6) 0.2327(7) 0.063(3) Uani 1.00 d .
C44 C 0.9239(6) 0.0748(5) 0.1797(6) 0.046(2) Uani 1.00 d .
C45 C 0.8214(5) 0.0445(5) 0.1823(5) 0.035(2) Uani 1.00 d .
C46 C 0.5987(5) 0.1332(4) 0.2235(4) 0.026(2) Uani 1.00 d .
C47 C 0.6412(5) 0.2217(4) 0.2195(4) 0.033(2) Uani 1.00 d .
C48 C 0.5832(6) 0.2804(5) 0.2074(5) 0.041(2) Uani 1.00 d .
C49 C 0.4778(6) 0.2505(5) 0.1992(5) 0.040(2) Uani 1.00 d .
C50 C 0.4344(5) 0.1625(5) 0.2019(5) 0.038(2) Uani 1.00 d .
C51 C 0.4913(5) 0.1066(4) 0.2135(4) 0.031(2) Uani 1.00 d .
C52 C 0.5983(5) -0.0405(4) 0.1653(4) 0.027(2) Uani 1.00 d .
C53 C 0.5652(5) -0.0433(5) 0.0828(4) 0.033(2) Uani 1.00 d .
C54 C 0.5127(6) -0.1277(5) 0.0174(4) 0.038(2) Uani 1.00 d .
C55 C 0.4918(5) -0.2101(5) 0.0345(5) 0.039(2) Uani 1.00 d .
C56 C 0.5244(5) -0.2093(5) 0.1152(5) 0.039(2) Uani 1.00 d .
C57 C 0.5770(5) -0.1258(4) 0.1804(4) 0.032(2) Uani 1.00 d .
O3 O 0.4346(6) 0.3917(5) 0.7906(5) 0.081(3) Uani 1.00 d .
O4 O 0.1738(10) 0.016(1) 0.213(1) 0.084(5) Uani 0.50 d P
O5 O 0.240(2) 0.299(1) 0.578(1) 0.123(6) Uiso 0.50 d P
O6 O 0.597(2) 0.432(2) 0.497(2) 0.148(8) Uiso 0.50 d P
C58 C 0.4513(8) 0.3823(7) 0.7247(6) 0.068(3) Uani 1.00 d .
C59 C 0.476(1) 0.4608(8) 0.6863(8) 0.107(5) Uani 1.00 d .
C60 C 0.456(1) 0.2894(7) 0.6754(7) 0.091(4) Uani 1.00 d .
C61 C 0.167(1) 0.024(1) 0.277(1) 0.060(5) Uani 0.50 d P
C62 C 0.211(2) 0.103(1) 0.365(2) 0.119(8) Uani 0.50 d P
C63 C 0.086(2) -0.045(1) 0.300(2) 0.104(8) Uani 0.50 d P
C64 C 0.243(2) 0.372(2) 0.560(2) 0.13(1) Uiso 0.50 d P
C65 C 0.233(3) 0.465(2) 0.615(2) 0.13(1) Uiso 0.50 d P
C66 C 0.213(2) 0.377(2) 0.465(2) 0.115(9) Uiso 0.50 d P
C67 C 0.526(3) 0.357(2) 0.465(2) 0.125(10) Uiso 0.50 d P
C68 C 0.442(2) 0.364(2) 0.417(2) 0.103(8) Uiso 0.50 d P
C69 C 0.478(3) 0.248(3) 0.454(2) 0.15(1) Uiso 0.50 d P
O7 O 1.0128 0.1426 0.4850 0.1900 Uiso 0.50 d P
O8 O 0.9522 0.2313 0.5224 0.1847 Uiso 0.50 d P
O9 O 0.8728 0.2493 0.5415 0.1811 Uiso 0.50 d P
H1 H 0.7326 0.3908 1.1140 0.0394 Uiso 1.00 calc .
H2 H 0.7579 0.4862 1.1798 0.0394 Uiso 1.00 calc .
H3 H 0.6277 0.5588 1.0944 0.0397 Uiso 1.00 calc .
H4 H 0.5147 0.5643 0.9368 0.0484 Uiso 1.00 calc .
H5 H 0.5993 0.6603 0.9810 0.0484 Uiso 1.00 calc .
H6 H 0.5921 0.6039 0.8913 0.0484 Uiso 1.00 calc .
H7 H 0.7578 0.6611 0.8847 0.0554 Uiso 1.00 calc .
H8 H 0.7892 0.6718 0.7607 0.0831 Uiso 1.00 calc .
H9 H 0.7814 0.5374 0.6599 0.1119 Uiso 1.00 calc .
H10 H 0.7463 0.3939 0.6883 0.1058 Uiso 1.00 calc .
H11 H 0.7150 0.3863 0.8150 0.0656 Uiso 1.00 calc .
H12 H 0.9821 0.4062 1.1685 0.0451 Uiso 1.00 calc .
H13 H 0.8902 0.3801 1.2052 0.0451 Uiso 1.00 calc .
H14 H 0.8153 0.1900 1.1195 0.0413 Uiso 1.00 calc .
H15 H 0.6712 0.0488 0.9778 0.0489 Uiso 1.00 calc .
H16 H 0.7784 0.0418 0.9739 0.0489 Uiso 1.00 calc .
H17 H 0.7057 0.0520 0.8981 0.0489 Uiso 1.00 calc .
H18 H 0.8931 0.3015 0.8565 0.0420 Uiso 1.00 calc .
H19 H 0.8503 0.2720 0.7121 0.0566 Uiso 1.00 calc .
H20 H 0.6871 0.1671 0.6279 0.0583 Uiso 1.00 calc .
H21 H 0.5701 0.0967 0.6903 0.0568 Uiso 1.00 calc .
H22 H 0.6162 0.1206 0.8336 0.0440 Uiso 1.00 calc .
H23 H 1.0146 0.5685 1.2021 0.0398 Uiso 1.00 calc .
H24 H 0.9445 0.5517 1.2597 0.0398 Uiso 1.00 calc .
H25 H 0.8558 0.6760 1.2956 0.0445 Uiso 1.00 calc .
H26 H 0.7330 0.7863 1.2471 0.0780 Uiso 1.00 calc .
H27 H 0.8415 0.8554 1.2999 0.0780 Uiso 1.00 calc .
H28 H 0.7942 0.8557 1.2102 0.0780 Uiso 1.00 calc .
H29 H 1.0136 0.8027 1.0655 0.0858 Uiso 1.00 calc .
H30 H 0.9977 0.8729 0.9604 0.0901 Uiso 1.00 calc .
H31 H 0.8520 0.9067 0.9161 0.0697 Uiso 1.00 calc .
H32 H 0.7150 0.8700 0.9733 0.0510 Uiso 1.00 calc .
H33 H 0.7267 0.7983 1.0767 0.0440 Uiso 1.00 calc .
H34 H 0.5581 0.1019 0.3614 0.0498 Uiso 1.00 calc .
H35 H 0.5593 0.0685 0.4854 0.0688 Uiso 1.00 calc .
H36 H 0.6717 -0.0066 0.5350 0.0804 Uiso 1.00 calc .
H37 H 0.7707 -0.0532 0.4552 0.0853 Uiso 1.00 calc .
H38 H 0.7802 -0.0110 0.3369 0.0662 Uiso 1.00 calc .
H39 H 0.8288 0.2198 0.3296 0.0536 Uiso 1.00 calc .
H40 H 0.9961 0.2746 0.3218 0.0775 Uiso 1.00 calc .
H41 H 1.0601 0.1805 0.2325 0.0751 Uiso 1.00 calc .
H42 H 0.9476 0.0368 0.1416 0.0558 Uiso 1.00 calc .
H43 H 0.7777 -0.0151 0.1463 0.0425 Uiso 1.00 calc .
H44 H 0.7131 0.2437 0.2253 0.0394 Uiso 1.00 calc .
H45 H 0.6159 0.3401 0.2048 0.0498 Uiso 1.00 calc .
H46 H 0.4374 0.2892 0.1921 0.0476 Uiso 1.00 calc .
H47 H 0.3624 0.1402 0.1955 0.0458 Uiso 1.00 calc .
H48 H 0.4572 0.0467 0.2149 0.0373 Uiso 1.00 calc .
H49 H 0.5781 0.0130 0.0698 0.0400 Uiso 1.00 calc .
H50 H 0.4918 -0.1274 -0.0397 0.0460 Uiso 1.00 calc .
H51 H 0.4552 -0.2668 -0.0091 0.0469 Uiso 1.00 calc .
H52 H 0.5114 -0.2661 0.1274 0.0463 Uiso 1.00 calc .
H53 H 0.5987 -0.1272 0.2361 0.0379 Uiso 1.00 calc .

loop_
_atom_site_aniso_label
_atom_site_aniso_U_11
_atom_site_aniso_U_22
_atom_site_aniso_U_33
_atom_site_aniso_U_12
_atom_site_aniso_U_13
_atom_site_aniso_U_23
Cu1 0.0330(4) 0.0167(4) 0.0301(5) 0.0068(3) 0.0099(3) 0.0073(3)
O1 0.036(2) 0.018(2) 0.047(3) 0.010(2) 0.014(2) 0.012(2)
O2 0.040(5) 0.012(4) 0.058(7) 0.012(4) 0.015(5) 0.012(4)
N1 0.039(3) 0.019(3) 0.029(3) 0.009(2) 0.011(3) 0.008(2)
N2 0.032(3) 0.022(3) 0.032(3) 0.006(2) 0.012(3) 0.008(2)
N3 0.027(3) 0.024(3) 0.036(4) 0.010(2) 0.006(3) 0.004(2)
N4 0.038(3) 0.016(2) 0.028(3) 0.007(2) 0.015(2) 0.008(2)
N5 0.036(3) 0.016(2) 0.038(4) 0.008(2) 0.017(3) 0.010(2)
N6 0.028(3) 0.024(3) 0.048(4) 0.006(2) 0.011(3) 0.017(3)
N7 0.044(3) 0.028(3) 0.043(4) 0.016(3) 0.008(3) 0.006(3)
C1 0.038(4) 0.021(3) 0.033(4) 0.001(3) 0.016(3) 0.004(3)
C2 0.028(3) 0.019(3) 0.034(4) 0.000(3) 0.010(3) 0.004(3)
C3 0.030(3) 0.025(3) 0.037(4) 0.003(3) 0.010(3) 0.002(3)
C4 0.031(3) 0.023(3) 0.034(4) 0.005(3) 0.006(3) 0.009(3)
C5 0.034(4) 0.036(4) 0.045(5) 0.012(3) 0.003(3) 0.008(3)
C6 0.039(4) 0.042(4) 0.036(4) 0.012(3) 0.009(3) 0.014(3)
C7 0.055(5) 0.035(4) 0.044(5) 0.007(4) 0.008(4) 0.017(4)
C8 0.076(7) 0.078(7) 0.068(7) 0.023(6) 0.033(6) 0.040(6)
C9 0.14(1) 0.104(10) 0.055(7) 0.034(8) 0.046(7) 0.052(7)
C10 0.14(1) 0.093(9) 0.047(7) 0.043(8) 0.042(7) 0.023(6)
C11 0.087(6) 0.054(5) 0.040(5) 0.038(5) 0.027(5) 0.023(4)
C12 0.057(5) 0.026(3) 0.032(4) 0.015(3) 0.008(3) 0.014(3)
C13 0.042(4) 0.023(3) 0.041(4) 0.013(3) 0.017(3) 0.013(3)
C14 0.041(4) 0.021(3) 0.050(5) 0.013(3) 0.018(4) 0.018(3)
C15 0.025(3) 0.017(3) 0.042(4) 0.007(3) 0.015(3) 0.010(3)
C16 0.045(4) 0.018(3) 0.059(5) 0.010(3) 0.021(4) 0.007(3)
C17 0.034(3) 0.017(3) 0.035(4) 0.012(3) 0.009(3) 0.004(3)
C18 0.031(3) 0.029(3) 0.035(4) 0.003(3) 0.009(3) -0.001(3)
C19 0.047(4) 0.049(5) 0.034(5) 0.011(4) 0.011(4) -0.002(4)
C20 0.055(5) 0.043(4) 0.030(4) 0.012(4) -0.002(4) -0.004(4)
C21 0.039(4) 0.032(4) 0.052(6) 0.005(3) -0.004(4) 0.003(4)
C22 0.029(3) 0.029(4) 0.053(5) 0.012(3) 0.006(3) 0.015(3)
C23 0.041(4) 0.026(3) 0.031(4) 0.009(3) 0.011(3) 0.008(3)
C24 0.033(4) 0.021(3) 0.042(4) 0.003(3) 0.003(3) 0.010(3)
C25 0.044(4) 0.031(4) 0.031(4) 0.013(3) 0.009(3) 0.002(3)
C26 0.024(3) 0.022(3) 0.055(5) 0.003(3) 0.003(3) 0.013(3)
C27 0.089(7) 0.048(5) 0.055(6) 0.042(5) 0.009(5) -0.001(4)
C28 0.029(3) 0.023(3) 0.061(5) 0.004(3) 0.007(3) 0.018(3)
C29 0.026(4) 0.067(6) 0.14(1) 0.014(4) 0.022(5) 0.076(7)
C30 0.044(5) 0.084(7) 0.127(10) 0.019(5) 0.031(6) 0.084(7)
C31 0.052(5) 0.038(4) 0.090(7) 0.013(4) 0.011(5) 0.039(5)
C32 0.044(4) 0.028(4) 0.050(5) 0.017(3) -0.001(4) 0.008(3)
C33 0.038(4) 0.026(3) 0.040(4) 0.015(3) 0.005(3) 0.001(3)
B1 0.032(4) 0.021(3) 0.025(4) 0.005(3) 0.005(3) 0.004(3)
C34 0.050(4) 0.024(3) 0.018(4) 0.008(3) 0.001(3) 0.001(3)
C35 0.040(4) 0.045(4) 0.028(4) 0.004(3) 0.007(3) 0.005(3)
C36 0.072(6) 0.058(5) 0.033(5) 0.004(5) 0.019(4) 0.012(4)
C37 0.114(8) 0.051(5) 0.029(5) 0.016(5) 0.015(5) 0.018(4)
C38 0.138(9) 0.053(5) 0.028(5) 0.047(6) 0.013(6) 0.014(4)
C39 0.099(7) 0.045(5) 0.021(4) 0.037(5) 0.006(4) 0.005(4)
C40 0.036(4) 0.026(3) 0.026(4) 0.005(3) -0.001(3) 0.010(3)
C41 0.040(4) 0.039(4) 0.039(5) 0.007(3) -0.003(3) 0.001(3)
C42 0.044(5) 0.040(5) 0.079(7) -0.004(4) -0.011(5) 0.008(5)
C43 0.021(4) 0.059(6) 0.096(8) 0.004(4) 0.003(4) 0.028(5)
C44 0.039(4) 0.040(4) 0.068(6) 0.020(4) 0.016(4) 0.022(4)
C45 0.030(3) 0.029(4) 0.046(5) 0.010(3) 0.003(3) 0.016(3)
C46 0.033(3) 0.026(3) 0.016(3) 0.010(3) 0.006(3) 0.003(3)
C47 0.043(4) 0.023(3) 0.027(4) 0.007(3) 0.010(3) 0.003(3)
C48 0.059(5) 0.025(4) 0.040(5) 0.013(3) 0.017(4) 0.008(3)
C49 0.049(4) 0.034(4) 0.035(4) 0.019(3) 0.007(3) 0.007(3)
C50 0.038(4) 0.040(4) 0.032(4) 0.011(3) 0.010(3) 0.006(3)
C51 0.037(4) 0.025(3) 0.025(4) 0.004(3) 0.005(3) 0.005(3)
C52 0.028(3) 0.027(3) 0.024(4) 0.010(3) 0.006(3) 0.003(3)
C53 0.047(4) 0.028(3) 0.022(4) 0.016(3) 0.002(3) 0.005(3)
C54 0.048(4) 0.041(4) 0.022(4) 0.026(3) 0.001(3) -0.001(3)
C55 0.029(3) 0.029(4) 0.041(5) 0.009(3) -0.003(3) -0.009(3)
C56 0.035(4) 0.024(3) 0.055(5) 0.006(3) 0.018(4) 0.008(3)
C57 0.035(4) 0.025(3) 0.028(4) 0.005(3) 0.007(3) 0.004(3)
O3 0.102(5) 0.074(5) 0.067(5) 0.026(4) 0.042(4) 0.009(4)
O4 0.045(7) 0.08(1) 0.10(1) 0.029(7) 0.015(9) -0.010(10)
C58 0.095(7) 0.058(6) 0.052(6) 0.030(5) 0.024(6) 0.011(5)
C59 0.19(1) 0.061(7) 0.074(9) 0.044(8) 0.024(9) 0.029(6)
C60 0.15(1) 0.056(6) 0.083(8) 0.038(7) 0.062(8) 0.014(6)
C61 0.044(10) 0.034(9) 0.07(1) 0.020(8) -0.039(10) 0.001(9)
C62 0.12(2) 0.05(1) 0.11(2) 0.01(1) -0.09(2) 0.00(1)
C63 0.11(2) 0.024(9) 0.12(2) 0.01(1) -0.06(1) 0.01(1)

loop_
_atom_type_symbol
_atom_type_description
_atom_type_scat_dispersion_real
_atom_type_scat_dispersion_imag
_atom_type_scat_source
C C 0.003 0.002
;International Tables for Crystallography
(1992, Vol. C, Tables 4.2.6.8 and 6.1.1.1)
;
H H 0.000 0.000
;International Tables for Crystallography
(1992, Vol. C, Table 6.1.1.2)
;
N N 0.006 0.003
;International Tables for Crystallography
(1992, Vol. C, Tables 4.2.6.8 and 6.1.1.1)
;
O O 0.011 0.006
;International Tables for Crystallography
(1992, Vol. C, Tables 4.2.6.8 and 6.1.1.1)
;
Cu Cu 0.320 1.265
;International Tables for Crystallography
(1992, Vol. C, Tables 4.2.6.8 and 6.1.1.1)
;
B B 0.001 0.001
;International Tables for Crystallography
(1992, Vol. C, Tables 4.2.6.8 and 6.1.1.1)
;

loop_
_geom_angle_atom_site_label_1
_geom_angle_atom_site_label_2
_geom_angle_atom_site_label_3
_geom_angle
_geom_angle_site_symmetry_1
_geom_angle_site_symmetry_3
_geom_angle_publ_flag
O1 Cu1 O1 74.6(2) . 2_767 yes
O1 Cu1 N1 99.4(2) . . yes
O1 Cu1 N2 167.7(2) . . yes
O1 Cu1 N4 92.4(2) . . yes
O1 Cu1 N1 111.2(2) 2_767 . yes
O1 Cu1 N2 94.7(2) 2_767 . yes
O1 Cu1 N4 165.7(2) 2_767 . yes
N1 Cu1 N2 78.6(2) . . yes
N1 Cu1 N4 76.1(2) . . yes
N2 Cu1 N4 98.8(2) . . yes
Cu1 O1 Cu1 105.4(2) . 2_767 yes
Cu1 O1 O2 122.3(4) . . yes
Cu1 O1 O2 131.0(4) 2_767 . yes
Cu1 N1 C1 100.8(4) . . yes
Cu1 N1 C12 98.4(4) . . yes
Cu1 N1 C23 118.3(4) . . yes
C1 N1 C12 113.0(5) . . yes
C1 N1 C23 113.6(5) . . yes
C12 N1 C23 111.5(5) . . yes
Cu1 N2 C2 117.0(4) . . yes
Cu1 N2 C4 132.0(4) . . yes
C2 N2 C4 106.8(5) . . yes
C3 N3 C4 107.8(6) . . yes
C3 N3 C5 124.5(5) . . yes
C4 N3 C5 127.6(6) . . yes
Cu1 N4 C13 117.1(4) . . yes
Cu1 N4 C15 135.6(5) . . yes
C13 N4 C15 107.2(5) . . yes
C14 N5 C15 109.0(5) . . yes
C14 N5 C16 123.2(6) . . yes
C15 N5 C16 127.7(6) . . yes
C24 N6 C26 106.6(6) . . yes
C25 N7 C26 106.5(5) . . yes
C25 N7 C27 125.6(7) . . yes
C26 N7 C27 127.9(7) . . yes
N1 C1 C2 110.9(5) . . yes
N2 C2 C1 119.1(5) . . yes
N2 C2 C3 108.7(6) . . yes
C1 C2 C3 132.2(6) . . yes
N3 C3 C2 106.9(5) . . yes
N2 C4 N3 109.7(6) . . yes
N2 C4 C6 125.4(6) . . yes
N3 C4 C6 124.8(6) . . yes
C4 C6 C7 122.1(7) . . yes
C4 C6 C11 119.1(7) . . yes
C7 C6 C11 118.8(7) . . yes
C6 C7 C8 123.0(8) . . yes
C7 C8 C9 118.3(9) . . yes
C8 C9 C10 120.5(9) . . yes
C9 C10 C11 119.6(10) . . yes
C6 C11 C10 119.9(8) . . yes
N1 C12 C13 109.4(6) . . yes
N4 C13 C12 119.4(6) . . yes
N4 C13 C14 109.4(6) . . yes
C12 C13 C14 131.3(7) . . yes
N5 C14 C13 105.8(6) . . yes
N4 C15 N5 108.6(6) . . yes
N4 C15 C17 124.8(6) . . yes
N5 C15 C17 126.6(5) . . yes
C15 C17 C18 119.2(6) . . yes
C15 C17 C22 122.1(6) . . yes
C18 C17 C22 118.7(7) . . yes
C17 C18 C19 121.3(6) . . yes
C18 C19 C20 119.1(7) . . yes
C19 C20 C21 119.5(7) . . yes
C20 C21 C22 121.1(7) . . yes
C17 C22 C21 120.2(7) . . yes
N1 C23 C24 113.8(6) . . yes
N6 C24 C23 123.0(6) . . yes
N6 C24 C25 108.7(6) . . yes
C23 C24 C25 128.1(7) . . yes
N7 C25 C24 107.6(6) . . yes
N6 C26 N7 110.6(6) . . yes
N6 C26 C28 122.1(7) . . yes
N7 C26 C28 127.4(6) . . yes
C26 C28 C29 119.3(6) . . yes
C26 C28 C33 122.3(6) . . yes
C29 C28 C33 118.3(7) . . yes
C28 C29 C30 120.5(7) . . yes
C29 C30 C31 120.5(8) . . yes
C30 C31 C32 120.6(8) . . yes
C31 C32 C33 120.0(7) . . yes
C28 C33 C32 120.1(7) . . yes
C35 C34 C39 114.0(7) . . yes
C35 C34 B1 124.8(7) . . yes
C39 C34 B1 121.0(6) . . yes
C34 C35 C36 123.2(8) . . yes
C35 C36 C37 119.8(8) . . yes
C36 C37 C38 118.5(8) . . yes
C37 C38 C39 122.0(9) . . yes
C34 C39 C38 122.2(8) . . yes
C41 C40 C45 114.4(6) . . yes
C41 C40 B1 122.5(6) . . yes
C45 C40 B1 122.9(6) . . yes
C40 C41 C42 123.0(7) . . yes
C41 C42 C43 120.6(7) . . yes
C42 C43 C44 118.7(7) . . yes
C43 C44 C45 119.7(7) . . yes
C40 C45 C44 123.4(6) . . yes
C47 C46 C51 113.9(6) . . yes
C47 C46 B1 126.5(6) . . yes
C51 C46 B1 119.5(5) . . yes
C46 C47 C48 123.4(6) . . yes
C47 C48 C49 119.8(6) . . yes
C48 C49 C50 117.4(6) . . yes
C49 C50 C51 122.1(6) . . yes
C46 C51 C50 123.3(6) . . yes
C53 C52 C57 116.4(6) . . yes
C53 C52 B1 119.6(6) . . yes
C57 C52 B1 124.0(6) . . yes
C52 C53 C54 121.8(6) . . yes
C53 C54 C55 120.3(7) . . yes
C54 C55 C56 119.0(6) . . yes
C55 C56 C57 120.9(7) . . yes
C52 C57 C56 121.5(7) . . yes
O3 C58 C59 123.7(9) . . yes
O3 C58 C60 120.1(10) . . yes
C59 C58 C60 116.1(9) . . yes
O4 C61 C62 137(2) . . yes
O4 C61 C63 124(1) . . yes
C62 C61 C63 97(2) . . yes
O5 C64 C65 127(2) . . yes
O5 C64 C66 124(2) . . yes
C65 C64 C66 104(2) . . yes
O6 C67 C68 111(3) . . yes
O6 C67 C69 150(3) . . yes
C68 C67 C69 97(2) . . yes
C34 B1 C40 107.5(6) . . yes
C34 B1 C46 111.4(5) . . yes
C34 B1 C52 109.0(5) . . yes
C40 B1 C46 111.8(5) . . yes
C40 B1 C52 109.3(5) . . yes
C46 B1 C52 107.8(5) . . yes

loop_
_geom_bond_atom_site_label_1
_geom_bond_atom_site_label_2
_geom_bond_distance
_geom_bond_site_symmetry_2
_geom_bond_publ_flag
Cu1 O1 1.942(4) . yes
Cu1 O1 1.919(4) 2_767 yes
Cu1 N1 2.461(5) . yes
Cu1 N2 1.996(5) . yes
Cu1 N4 1.997(5) . yes
O1 O2 1.430(9) . yes
N1 C1 1.478(8) . yes
N1 C12 1.467(8) . yes
N1 C23 1.460(8) . yes
N2 C2 1.393(8) . yes
N2 C4 1.330(9) . yes
N3 C3 1.375(9) . yes
N3 C4 1.362(8) . yes
N3 C5 1.464(9) . yes
N4 C13 1.359(9) . yes
N4 C15 1.327(8) . yes
N5 C14 1.344(9) . yes
N5 C15 1.366(8) . yes
N5 C16 1.483(8) . yes
N6 C24 1.370(9) . yes
N6 C26 1.324(8) . yes
N7 C25 1.376(9) . yes
N7 C26 1.344(9) . yes
N7 C27 1.477(9) . yes
C1 C2 1.490(10) . yes
C2 C3 1.356(9) . yes
C4 C6 1.44(1) . yes
C6 C7 1.41(1) . yes
C6 C11 1.40(1) . yes
C7 C8 1.36(1) . yes
C8 C9 1.40(2) . yes
C9 C10 1.43(2) . yes
C10 C11 1.38(1) . yes
C12 C13 1.505(10) . yes
C13 C14 1.370(9) . yes
C15 C17 1.451(10) . yes
C17 C18 1.403(9) . yes
C17 C22 1.381(9) . yes
C18 C19 1.38(1) . yes
C19 C20 1.40(1) . yes
C20 C21 1.38(1) . yes
C21 C22 1.38(1) . yes
C23 C24 1.497(9) . yes
C24 C25 1.338(10) . yes
C26 C28 1.48(1) . yes
C28 C29 1.39(1) . yes
C28 C33 1.402(9) . yes
C29 C30 1.40(1) . yes
C30 C31 1.33(1) . yes
C31 C32 1.39(1) . yes
C32 C33 1.38(1) . yes
C34 C35 1.393(10) . yes
C34 C39 1.41(1) . yes
C34 B1 1.63(1) . yes
C35 C36 1.39(1) . yes
C36 C37 1.39(1) . yes
C37 C38 1.33(1) . yes
C38 C39 1.39(1) . yes
C40 C41 1.394(9) . yes
C40 C45 1.419(10) . yes
C40 B1 1.630(10) . yes
C41 C42 1.40(1) . yes
C42 C43 1.40(1) . yes
C43 C44 1.38(1) . yes
C44 C45 1.404(10) . yes
C46 C47 1.393(9) . yes
C46 C51 1.414(9) . yes
C46 B1 1.648(10) . yes
C47 C48 1.410(10) . yes
C48 C49 1.39(1) . yes
C49 C50 1.38(1) . yes
C50 C51 1.360(10) . yes
C52 C53 1.384(9) . yes
C52 C57 1.403(9) . yes
C52 B1 1.673(9) . yes
C53 C54 1.415(9) . yes
C54 C55 1.37(1) . yes
C55 C56 1.37(1) . yes
C56 C57 1.405(9) . yes
O3 C58 1.19(1) . yes
O4 C61 1.11(2) . yes
O5 C64 1.27(3) . yes
O6 C67 1.23(3) . yes
C58 C59 1.54(2) . yes
C58 C60 1.53(1) . yes
C61 C62 1.58(3) . yes
C61 C63 1.54(3) . yes
C64 C65 1.60(4) . yes
C64 C66 1.63(4) . yes
C67 C68 1.34(4) . yes
C67 C69 1.62(5) . yes

loop_
_geom_contact_atom_site_label_1
_geom_contact_atom_site_label_2
_geom_contact_distance
_geom_contact_site_symmetry_2
O3 C3 3.308(9) 2_667
O3 C5 3.47(1) .
O5 C58 3.18(2) .
O5 C60 3.21(3) .
O5 O7 3.26(2) 1_455
O5 C59 3.42(3) .
O6 C66 3.28(4) 2_666
O6 C68 3.45(4) 2_666
C3 C5 3.579(9) 2_667
C22 C57 3.334(9) 2_657
C22 C56 3.394(9) 2_657
C27 C57 3.51(1) 1_565
C58 C64 3.57(4) .
C59 C64 3.25(4) .
C59 C65 3.41(4) .
C66 C68 3.52(4) .
